data_7118172
loop_
_publ_author_name
'Jan Wenz'
'Christoph A. Rettenmeier'
'Hubert Wadepohl'
'Lutz H. Gade'

_publ_section_title
;
 Catalytic C-F bond activation of geminal difluorocyclopropanes by
 nickel(I) complexes via a radical mechanism
;
_journal_name_full Chem.Commun.
_journal_page_first 202
_journal_paper_doi 10.1039/c5cc08950F
_journal_volume 52
_journal_year 2016
_chemical_absolute_configuration ad
_chemical_formula_moiety 'C18 H26 N3 Ni O2'
_chemical_formula_sum 'C18 H26 N3 Ni O2'
_chemical_formula_weight 375.13
_space_group_crystal_system orthorhombic
_space_group_IT_number 19
_space_group_name_Hall 'P 2ac 2ab'
_space_group_name_H-M_alt 'P 21 21 21'
_symmetry_cell_setting orthorhombic
_symmetry_Int_Tables_number 19
_symmetry_space_group_name_Hall 'P 2ac 2ab'
_symmetry_space_group_name_H-M 'P 21 21 21'
_atom_sites_solution_hydrogens mixed
_atom_sites_solution_primary iterative
_atom_sites_solution_secondary difmap
_audit_block_code ga_cr6
_audit_creation_date 2015-09-25
_audit_creation_method
;
Olex2 1.2
(compiled 2015.01.26 svn.r3151 for OlexSys, GUI svn.r4998)
;
_audit_update_record
;
2015-09-25 deposited with the CCDC.
2015-11-09 downloaded from the CCDC.
;
_cell_angle_alpha 90
_cell_angle_beta 90
_cell_angle_gamma 90
_cell_formula_units_Z 4
_cell_length_a 5.790(3)
_cell_length_b 10.095(5)
_cell_length_c 29.897(14)
_cell_measurement_reflns_used 8131
_cell_measurement_temperature 100(2)
_cell_measurement_theta_max 32.19
_cell_measurement_theta_min 2.43
_cell_volume 1747.5(15)
_computing_cell_refinement
;
SAINT (see _computing_data_reduction). Includes estimated systematic errors
 of the unit cell constants from Monte Carlo simulations.
;
_computing_data_collection 'SMART-5.631 (Bruker AXS, 2003)'
_computing_data_reduction 'SAINT V8.34A (Bruker AXS, 1997-2013),SADABS-2014_5 (Sheldrick and Bruker AXS, 1997-2014)'
_computing_molecular_graphics 'Olex2 (Dolomanov et al., 2009)'
_computing_publication_material 'encif (Wadepohl, 2009-14); encifer 1.5 (CCDC, 2014)'
_computing_structure_refinement 'ShelXL (Sheldrick, 2008)'
_computing_structure_solution 'SUPERFLIP (Palatinus, 2007-2009)'
_diffrn_ambient_environment 'perfluoro polyether oil / N~2~'
_diffrn_ambient_temperature 100(1)
_diffrn_detector 'CCD plate'
_diffrn_detector_area_resol_mean 8.19
_diffrn_detector_type CCD-PXL-KAF2
_diffrn_measured_fraction_theta_full 0.999
_diffrn_measured_fraction_theta_max 0.976
_diffrn_measurement_device 'three-circle diffractometer'
_diffrn_measurement_device_type 'Bruker AXS Smart 1000'
_diffrn_measurement_method '\f- and \w-scans'
_diffrn_measurement_specimen_support 'polyimid foil'
_diffrn_radiation_monochromator graphite
_diffrn_radiation_probe x-ray
_diffrn_radiation_type MoK\a
_diffrn_radiation_wavelength 0.71073
_diffrn_reflns_av_R_equivalents 0.0535
_diffrn_reflns_av_unetI/netI 0.0410
_diffrn_reflns_laue_measured_fraction_full 0.999
_diffrn_reflns_laue_measured_fraction_max 0.976
_diffrn_reflns_limit_h_max 8
_diffrn_reflns_limit_h_min -8
_diffrn_reflns_limit_k_max 14
_diffrn_reflns_limit_k_min -14
_diffrn_reflns_limit_l_max 45
_diffrn_reflns_limit_l_min -44
_diffrn_reflns_number 45811
_diffrn_reflns_point_group_measured_fraction_full 1.000
_diffrn_reflns_point_group_measured_fraction_max 0.963
_diffrn_reflns_theta_full 25.242
_diffrn_reflns_theta_max 32.572
_diffrn_reflns_theta_min 2.129
_diffrn_source 'sealed X-Ray tube (Mo)'
_diffrn_source_type 'fine focus tube'
_diffrn_standards_number 0
_exptl_absorpt_coefficient_mu 1.125
_exptl_absorpt_correction_T_max 0.8623
_exptl_absorpt_correction_T_min 0.7985
_exptl_absorpt_correction_type multi-scan
_exptl_absorpt_process_details
;
multi-scan from symmetry-related measurements (Blessing 1995)
SADABS (see _computing_data_reduction)
;
_exptl_crystal_colour red
_exptl_crystal_density_diffrn 1.426
_exptl_crystal_description block
_exptl_crystal_F_000 796
_exptl_crystal_size_max 0.200
_exptl_crystal_size_mid 0.150
_exptl_crystal_size_min 0.100
_refine_diff_density_max 0.601
_refine_diff_density_min -0.315
_refine_diff_density_rms 0.074
_refine_ls_abs_structure_details
;
 Flack x determined using 2168 quotients [(I+)-(I-)]/[(I+)+(I-)]
 (Parsons, Flack and Wagner, Acta Cryst. B69 (2013) 249-259).
;
_refine_ls_abs_structure_Flack 0.012(5)
_refine_ls_extinction_coef .
_refine_ls_extinction_method none
_refine_ls_goodness_of_fit_ref 1.035
_refine_ls_hydrogen_treatment mixed
_refine_ls_matrix_type full
_refine_ls_number_parameters 267
_refine_ls_number_reflns 6139
_refine_ls_number_restraints 0
_refine_ls_restrained_S_all 1.035
_refine_ls_R_factor_all 0.0390
_refine_ls_R_factor_gt 0.0313
_refine_ls_shift/su_max 0.003
_refine_ls_shift/su_mean 0.000
_refine_ls_structure_factor_coef Fsqd
_refine_ls_weighting_details 'w=1/[\s^2^(Fo^2^)+(0.0345P)^2^+0.0654P] where P=(Fo^2^+2Fc^2^)/3'
_refine_ls_weighting_scheme calc
_refine_ls_wR_factor_gt 0.0657
_refine_ls_wR_factor_ref 0.0682
_reflns_Friedel_coverage 0.723
_reflns_friedel_fraction_full 1.000
_reflns_friedel_fraction_max 0.945
_reflns_number_gt 5551
_reflns_number_total 6139
_reflns_threshold_expression 'I > 2\s(I)'
_cod_data_source_file c5cc08950f2.cif
_cod_data_source_block ga_cr6
_cod_original_cell_volume 1747.5(14)
_cod_database_code 7118172
_audit_block_refno 1041
_audit_block_usercomment CR100lr_r
_shelx_space_group_comment
;
The symmetry employed for this shelxl refinement is uniquely defined
by the following loop, which should always be used as a source of
symmetry information in preference to the above space-group names.
They are only intended as comments.
;
_shelx_estimated_absorpt_t_max 0.896
_shelx_estimated_absorpt_t_min 0.806
_shelxl_version_number 2014/7
_olex2_refinement_description
;
1. Fixed Uiso
 At 1.2 times of:
  All C(H) groups, All C(H,H) groups
 At 1.5 times of:
  All C(H,H,H) groups
2.a Idealised Me refined as rotating group with stretchable bonds:
 C14(H14A,H14B,H14C), C15(H15A,H15B,H15C), C17(H17A,H17B,H17C), C18(H18A,H18B,
 H18C)
;
_olex2_submission_special_instructions 'No special instructions were received'

loop_
_symmetry_equiv_pos_as_xyz
'x, y, z'
'-x+1/2, -y, z+1/2'
'x+1/2, -y+1/2, -z'
'-x, y+1/2, -z+1/2'

loop_
_atom_site_label
_atom_site_type_symbol
_atom_site_fract_x
_atom_site_fract_y
_atom_site_fract_z
_atom_site_U_iso_or_equiv
_atom_site_adp_type
_atom_site_occupancy
_atom_site_site_symmetry_order
_atom_site_calc_flag
_atom_site_refinement_flags_posn
_atom_site_refinement_flags_adp
_atom_site_refinement_flags_occupancy
_atom_site_disorder_assembly
_atom_site_disorder_group
Ni Ni 0.01776(4) 0.31482(2) 0.89341(2) 0.01172(6) Uani 1 1 d . . . . .
O1 O 0.4319(3) 0.63920(15) 0.88552(5) 0.0203(3) Uani 1 1 d . . . . .
O2 O -0.4526(3) 0.03695(15) 0.93055(5) 0.0202(3) Uani 1 1 d . . . . .
N1 N 0.2386(3) 0.44637(17) 0.87865(5) 0.0127(3) Uani 1 1 d . . . . .
N2 N -0.1389(3) 0.42013(17) 0.93794(5) 0.0137(3) Uani 1 1 d . . . . .
N3 N -0.1689(3) 0.16248(16) 0.90009(5) 0.0133(3) Uani 1 1 d . . . . .
C1 C 0.4278(4) 0.4360(2) 0.84569(7) 0.0146(4) Uani 1 1 d . . . . .
H1 H 0.518(4) 0.365(2) 0.8534(8) 0.018 Uiso 1 1 d R . . . .
C2 C 0.5636(4) 0.5651(2) 0.85297(7) 0.0178(4) Uani 1 1 d . . . . .
H2A H 0.574(4) 0.619(3) 0.8255(9) 0.021 Uiso 1 1 d R . . . .
H2B H 0.714(5) 0.551(3) 0.8659(9) 0.021 Uiso 1 1 d R . . . .
C3 C 0.2515(3) 0.56130(19) 0.89850(7) 0.0143(4) Uani 1 1 d . . . . .
C4 C 0.1011(4) 0.6139(2) 0.93142(7) 0.0165(4) Uani 1 1 d . . . . .
H4 H 0.140(5) 0.695(3) 0.9419(8) 0.020 Uiso 1 1 d R . . . .
C5 C -0.0806(4) 0.5466(2) 0.94965(6) 0.0157(4) Uani 1 1 d . . . . .
C6 C -0.2443(4) 0.6008(2) 0.98453(7) 0.0207(5) Uani 1 1 d . . . . .
H6A H -0.335(5) 0.676(3) 0.9729(9) 0.025 Uiso 1 1 d R . . . .
H6B H -0.157(5) 0.630(3) 1.0096(9) 0.025 Uiso 1 1 d R . . . .
C7 C -0.4018(4) 0.4834(2) 0.99492(7) 0.0205(4) Uani 1 1 d . . . . .
H7A H -0.565(5) 0.507(3) 0.9904(9) 0.025 Uiso 1 1 d R . . . .
H7B H -0.387(5) 0.452(3) 1.0251(9) 0.025 Uiso 1 1 d R . . . .
C8 C -0.3236(4) 0.3783(2) 0.96224(7) 0.0152(4) Uani 1 1 d . . . . .
C9 C -0.4187(4) 0.2548(2) 0.95868(7) 0.0180(4) Uani 1 1 d . . . . .
H9 H -0.540(5) 0.234(3) 0.9759(8) 0.022 Uiso 1 1 d R . . . .
C10 C -0.3381(4) 0.1559(2) 0.92916(7) 0.0158(4) Uani 1 1 d . . . . .
C11 C -0.3191(4) -0.0530(2) 0.90338(8) 0.0199(4) Uani 1 1 d . . . . .
H11A H -0.425(5) -0.106(3) 0.8859(8) 0.024 Uiso 1 1 d R . . . .
H11B H -0.214(5) -0.108(3) 0.9229(9) 0.024 Uiso 1 1 d R . . . .
C12 C -0.1694(4) 0.0370(2) 0.87425(7) 0.0148(4) Uani 1 1 d . . . . .
H12 H -0.237(4) 0.051(3) 0.8457(9) 0.018 Uiso 1 1 d R . . . .
C13 C 0.0685(4) -0.0197(2) 0.86440(7) 0.0143(4) Uani 1 1 d . . . . .
H13 H 0.154(4) -0.036(3) 0.8928(8) 0.017 Uiso 1 1 d R . . . .
C14 C 0.2161(4) 0.0777(2) 0.83796(7) 0.0180(4) Uani 1 1 d . . . . .
H14A H 0.364(3) 0.0339(8) 0.8290(5) 0.027 Uiso 1 1 calc GR . . . .
H14B H 0.251(2) 0.1567(14) 0.8570(3) 0.027 Uiso 1 1 calc GR . . . .
H14C H 0.1304(17) 0.1066(13) 0.8106(5) 0.027 Uiso 1 1 calc GR . . . .
C15 C 0.0426(4) -0.1504(2) 0.83872(7) 0.0206(4) Uani 1 1 d . . . . .
H15A H -0.038(3) -0.1346(4) 0.8113(5) 0.031 Uiso 1 1 calc GR . . . .
H15B H -0.043(3) -0.2122(11) 0.8565(4) 0.031 Uiso 1 1 calc GR . . . .
H15C H 0.192(2) -0.1859(10) 0.8324(5) 0.031 Uiso 1 1 calc GR . . . .
C16 C 0.3345(4) 0.4166(2) 0.79808(7) 0.0177(4) Uani 1 1 d . . . . .
H16 H 0.227(5) 0.345(3) 0.7983(8) 0.021 Uiso 1 1 d R . . . .
C17 C 0.5290(5) 0.3859(3) 0.76579(8) 0.0336(6) Uani 1 1 d . . . . .
H17A H 0.4665(12) 0.3639(19) 0.7375(5) 0.050 Uiso 1 1 calc GR . . . .
H17B H 0.616(3) 0.3137(18) 0.7768(4) 0.050 Uiso 1 1 calc GR . . . .
H17C H 0.626(3) 0.4610(14) 0.7629(5) 0.050 Uiso 1 1 calc GR . . . .
C18 C 0.1861(4) 0.5311(2) 0.78203(7) 0.0237(5) Uani 1 1 d . . . . .
H18A H 0.2809(17) 0.6106(14) 0.7794(5) 0.036 Uiso 1 1 calc GR . . . .
H18B H 0.062(3) 0.5468(12) 0.8035(5) 0.036 Uiso 1 1 calc GR . . . .
H18C H 0.120(3) 0.5094(8) 0.7529(5) 0.036 Uiso 1 1 calc GR . . . .

loop_
_atom_site_aniso_label
_atom_site_aniso_U_11
_atom_site_aniso_U_22
_atom_site_aniso_U_33
_atom_site_aniso_U_23
_atom_site_aniso_U_13
_atom_site_aniso_U_12
Ni 0.01271(11) 0.00973(10) 0.01272(10) 0.00019(9) 0.00245(9) -0.00098(9)
O1 0.0182(7) 0.0137(6) 0.0290(8) -0.0014(6) -0.0018(6) -0.0041(6)
O2 0.0163(8) 0.0194(7) 0.0247(7) 0.0033(6) 0.0033(6) -0.0067(6)
N1 0.0140(8) 0.0124(7) 0.0116(7) 0.0017(6) -0.0001(6) -0.0013(6)
N2 0.0144(8) 0.0150(8) 0.0117(7) 0.0009(6) -0.0003(6) 0.0027(6)
N3 0.0128(7) 0.0116(7) 0.0156(8) 0.0012(6) 0.0007(6) -0.0010(6)
C1 0.0129(9) 0.0117(8) 0.0193(9) 0.0035(7) 0.0021(7) -0.0006(7)
C2 0.0158(10) 0.0198(10) 0.0178(9) 0.0047(8) -0.0025(7) -0.0053(8)
C3 0.0148(8) 0.0126(8) 0.0156(9) 0.0037(8) -0.0047(7) -0.0007(7)
C4 0.0215(10) 0.0116(9) 0.0162(9) -0.0041(7) -0.0054(8) 0.0020(8)
C5 0.0211(10) 0.0153(9) 0.0107(8) -0.0014(7) -0.0040(7) 0.0069(8)
C6 0.0266(12) 0.0210(11) 0.0146(9) -0.0025(8) 0.0001(9) 0.0087(9)
C7 0.0187(11) 0.0293(12) 0.0136(9) 0.0011(8) 0.0012(8) 0.0095(9)
C8 0.0134(9) 0.0223(10) 0.0099(8) 0.0027(7) -0.0007(7) 0.0062(8)
C9 0.0125(9) 0.0246(11) 0.0168(9) 0.0047(8) 0.0039(7) 0.0008(8)
C10 0.0109(9) 0.0187(10) 0.0178(9) 0.0059(7) -0.0012(7) -0.0015(7)
C11 0.0175(10) 0.0163(10) 0.0260(11) 0.0038(8) 0.0001(8) -0.0047(8)
C12 0.0135(9) 0.0123(9) 0.0185(9) 0.0023(7) -0.0032(8) -0.0034(7)
C13 0.0148(9) 0.0121(9) 0.0161(9) -0.0010(7) -0.0019(7) -0.0011(7)
C14 0.0175(10) 0.0161(10) 0.0202(10) -0.0019(8) 0.0014(8) -0.0026(8)
C15 0.0267(12) 0.0130(9) 0.0222(10) -0.0016(7) -0.0040(9) 0.0002(8)
C16 0.0225(11) 0.0153(10) 0.0153(9) -0.0016(7) 0.0052(8) -0.0034(8)
C17 0.0329(15) 0.0412(14) 0.0266(11) -0.0051(10) 0.0124(11) 0.0038(13)
C18 0.0253(12) 0.0291(12) 0.0167(10) 0.0002(9) -0.0045(9) -0.0014(10)

loop_
_atom_type_symbol
_atom_type_description
_atom_type_scat_dispersion_real
_atom_type_scat_dispersion_imag
_atom_type_scat_source
C C 0.0033 0.0016 'International Tables Vol C Tables 4.2.6.8 and 6.1.1.4'
H H 0.0000 0.0000 'International Tables Vol C Tables 4.2.6.8 and 6.1.1.4'
N N 0.0061 0.0033 'International Tables Vol C Tables 4.2.6.8 and 6.1.1.4'
Ni Ni 0.3393 1.1124 'International Tables Vol C Tables 4.2.6.8 and 6.1.1.4'
O O 0.0106 0.0060 'International Tables Vol C Tables 4.2.6.8 and 6.1.1.4'

loop_
_geom_angle_atom_site_label_1
_geom_angle_atom_site_label_2
_geom_angle_atom_site_label_3
_geom_angle
_geom_angle_site_symmetry_1
_geom_angle_site_symmetry_3
N1 Ni N2 95.26(8) . .
N3 Ni N1 168.60(7) . .
N3 Ni N2 96.12(8) . .
C3 O1 C2 107.31(16) . .
C10 O2 C11 105.97(16) . .
C1 N1 Ni 127.28(13) . .
C3 N1 Ni 123.74(15) . .
C3 N1 C1 108.90(17) . .
C5 N2 Ni 125.12(14) . .
C8 N2 Ni 124.54(15) . .
C8 N2 C5 110.34(17) . .
C10 N3 Ni 122.57(14) . .
C10 N3 C12 107.49(17) . .
C12 N3 Ni 129.84(13) . .
N1 C1 H1 108.2(15) . .
N1 C1 C2 102.97(16) . .
N1 C1 C16 111.50(17) . .
C2 C1 H1 109.6(16) . .
C16 C1 H1 109.5(15) . .
C16 C1 C2 114.78(17) . .
O1 C2 C1 105.32(16) . .
O1 C2 H2A 107.7(15) . .
O1 C2 H2B 106.4(16) . .
C1 C2 H2A 112.5(16) . .
C1 C2 H2B 113.1(16) . .
H2A C2 H2B 111(2) . .
O1 C3 C4 116.87(18) . .
N1 C3 O1 115.27(18) . .
N1 C3 C4 127.86(19) . .
C3 C4 H4 115.3(17) . .
C5 C4 C3 124.32(19) . .
C5 C4 H4 120.2(17) . .
N2 C5 C6 111.08(19) . .
C4 C5 N2 123.58(19) . .
C4 C5 C6 125.34(19) . .
C5 C6 H6A 111.6(15) . .
C5 C6 H6B 108.8(16) . .
C5 C6 C7 103.56(18) . .
H6A C6 H6B 109(2) . .
C7 C6 H6A 110.5(17) . .
C7 C6 H6B 113.3(16) . .
C6 C7 H7A 111.2(17) . .
C6 C7 H7B 113.4(17) . .
H7A C7 H7B 107(2) . .
C8 C7 C6 103.54(18) . .
C8 C7 H7A 111.4(17) . .
C8 C7 H7B 110.2(17) . .
N2 C8 C7 111.28(19) . .
N2 C8 C9 123.92(19) . .
C9 C8 C7 124.7(2) . .
C8 C9 H9 119.2(17) . .
C8 C9 C10 124.1(2) . .
C10 C9 H9 116.7(17) . .
O2 C10 C9 116.11(18) . .
N3 C10 O2 115.16(18) . .
N3 C10 C9 128.7(2) . .
O2 C11 H11A 108.4(16) . .
O2 C11 H11B 110.0(15) . .
O2 C11 C12 104.50(17) . .
H11A C11 H11B 113(2) . .
C12 C11 H11A 112.3(16) . .
C12 C11 H11B 108.4(16) . .
N3 C12 C11 102.24(17) . .
N3 C12 H12 109.8(16) . .
N3 C12 C13 114.88(17) . .
C11 C12 H12 111.7(16) . .
C13 C12 C11 113.61(17) . .
C13 C12 H12 104.8(16) . .
C12 C13 H13 110.3(14) . .
C12 C13 C14 111.44(17) . .
C12 C13 C15 109.39(17) . .
C14 C13 H13 105.7(15) . .
C14 C13 C15 110.52(18) . .
C15 C13 H13 109.5(15) . .
C13 C14 H14A 109.5 . .
C13 C14 H14B 109.5 . .
C13 C14 H14C 109.5 . .
H14A C14 H14B 109.5 . .
H14A C14 H14C 109.5 . .
H14B C14 H14C 109.5 . .
C13 C15 H15A 109.5 . .
C13 C15 H15B 109.5 . .
C13 C15 H15C 109.5 . .
H15A C15 H15B 109.5 . .
H15A C15 H15C 109.5 . .
H15B C15 H15C 109.5 . .
C1 C16 H16 108.7(15) . .
C17 C16 C1 110.8(2) . .
C17 C16 H16 109.6(15) . .
C17 C16 C18 112.0(2) . .
C18 C16 C1 113.28(18) . .
C18 C16 H16 102.0(16) . .
C16 C17 H17A 109.5 . .
C16 C17 H17B 109.5 . .
C16 C17 H17C 109.5 . .
H17A C17 H17B 109.5 . .
H17A C17 H17C 109.5 . .
H17B C17 H17C 109.5 . .
C16 C18 H18A 109.5 . .
C16 C18 H18B 109.5 . .
C16 C18 H18C 109.5 . .
H18A C18 H18B 109.5 . .
H18A C18 H18C 109.5 . .
H18B C18 H18C 109.5 . .

loop_
_geom_bond_atom_site_label_1
_geom_bond_atom_site_label_2
_geom_bond_distance
_geom_bond_site_symmetry_2
Ni N1 1.8955(19) .
Ni N2 1.9301(18) .
Ni N3 1.8903(18) .
O1 C2 1.445(3) .
O1 C3 1.364(2) .
O2 C10 1.372(3) .
O2 C11 1.443(3) .
N1 C1 1.478(3) .
N1 C3 1.305(3) .
N2 C5 1.366(3) .
N2 C8 1.360(3) .
N3 C10 1.311(3) .
N3 C12 1.484(3) .
C1 H1 0.92(2) .
C1 C2 1.538(3) .
C1 C16 1.535(3) .
C2 H2A 0.99(3) .
C2 H2B 0.96(3) .
C3 C4 1.417(3) .
C4 H4 0.90(3) .
C4 C5 1.366(3) .
C5 C6 1.512(3) .
C6 H6A 0.98(3) .
C6 H6B 0.95(3) .
C6 C7 1.527(4) .
C7 H7A 0.98(3) .
C7 H7B 0.96(3) .
C7 C8 1.512(3) .
C8 C9 1.367(3) .
C9 H9 0.90(3) .
C9 C10 1.411(3) .
C11 H11A 0.97(3) .
C11 H11B 1.01(3) .
C11 C12 1.528(3) .
C12 H12 0.95(3) .
C12 C13 1.520(3) .
C13 H13 0.99(3) .
C13 C14 1.524(3) .
C13 C15 1.534(3) .
C14 H14A 1.000(15) .
C14 H14B 1.000(15) .
C14 H14C 1.000(15) .
C15 H15A 0.957(15) .
C15 H15B 0.957(15) .
C15 H15C 0.957(15) .
C16 H16 0.96(3) .
C16 C17 1.515(3) .
C16 C18 1.518(3) .
C17 H17A 0.946(16) .
C17 H17B 0.946(16) .
C17 H17C 0.946(17) .
C18 H18A 0.976(16) .
C18 H18B 0.976(16) .
C18 H18C 0.976(16) .

loop_
_geom_torsion_atom_site_label_1
_geom_torsion_atom_site_label_2
_geom_torsion_atom_site_label_3
_geom_torsion_atom_site_label_4
_geom_torsion
_geom_torsion_site_symmetry_1
_geom_torsion_site_symmetry_2
_geom_torsion_site_symmetry_3
_geom_torsion_site_symmetry_4
Ni N1 C1 C2 -173.14(13) . . . .
Ni N1 C1 C16 63.3(2) . . . .
Ni N1 C3 O1 175.52(13) . . . .
Ni N1 C3 C4 -4.7(3) . . . .
Ni N2 C5 C4 -1.1(3) . . . .
Ni N2 C5 C6 178.20(14) . . . .
Ni N2 C8 C7 178.70(14) . . . .
Ni N2 C8 C9 1.3(3) . . . .
Ni N3 C10 O2 -178.32(13) . . . .
Ni N3 C10 C9 2.4(3) . . . .
Ni N3 C12 C11 167.43(14) . . . .
Ni N3 C12 C13 43.9(2) . . . .
O1 C3 C4 C5 -176.65(19) . . . .
O2 C11 C12 N3 21.1(2) . . . .
O2 C11 C12 C13 145.49(17) . . . .
N1 Ni N3 C10 174.8(3) . . . .
N1 Ni N3 C12 -9.2(5) . . . .
N1 C1 C2 O1 -4.6(2) . . . .
N1 C1 C16 C17 -171.64(19) . . . .
N1 C1 C16 C18 61.5(2) . . . .
N1 C3 C4 C5 3.6(3) . . . .
N2 Ni N1 C1 179.17(16) . . . .
N2 Ni N1 C3 2.57(17) . . . .
N2 Ni N3 C10 -1.17(16) . . . .
N2 Ni N3 C12 174.78(17) . . . .
N2 C5 C6 C7 4.1(2) . . . .
N2 C8 C9 C10 -0.5(3) . . . .
N3 Ni N1 C1 3.2(5) . . . .
N3 Ni N1 C3 -173.4(3) . . . .
N3 C12 C13 C14 -58.9(2) . . . .
N3 C12 C13 C15 178.57(16) . . . .
C1 N1 C3 O1 -1.6(2) . . . .
C1 N1 C3 C4 178.14(19) . . . .
C2 O1 C3 N1 -1.6(2) . . . .
C2 O1 C3 C4 178.61(17) . . . .
C2 C1 C16 C17 71.8(2) . . . .
C2 C1 C16 C18 -55.1(3) . . . .
C3 O1 C2 C1 3.9(2) . . . .
C3 N1 C1 C2 3.9(2) . . . .
C3 N1 C1 C16 -119.71(18) . . . .
C3 C4 C5 N2 -0.3(3) . . . .
C3 C4 C5 C6 -179.55(19) . . . .
C4 C5 C6 C7 -176.6(2) . . . .
C5 N2 C8 C7 -1.2(2) . . . .
C5 N2 C8 C9 -178.54(19) . . . .
C5 C6 C7 C8 -4.4(2) . . . .
C6 C7 C8 N2 3.6(2) . . . .
C6 C7 C8 C9 -179.0(2) . . . .
C7 C8 C9 C10 -177.5(2) . . . .
C8 N2 C5 C4 178.74(19) . . . .
C8 N2 C5 C6 -1.9(2) . . . .
C8 C9 C10 O2 179.10(19) . . . .
C8 C9 C10 N3 -1.6(4) . . . .
C10 O2 C11 C12 -18.9(2) . . . .
C10 N3 C12 C11 -16.1(2) . . . .
C10 N3 C12 C13 -139.67(18) . . . .
C11 O2 C10 N3 9.5(2) . . . .
C11 O2 C10 C9 -171.12(18) . . . .
C11 C12 C13 C14 -176.16(18) . . . .
C11 C12 C13 C15 61.3(2) . . . .
C12 N3 C10 O2 4.9(2) . . . .
C12 N3 C10 C9 -174.4(2) . . . .
C16 C1 C2 O1 116.74(19) . . . .
